data_7024890
loop_
_publ_author_name
'Shlykov, Sergey A.'
'Giricheva, Nina I.'
'Titov, Anton V.'
'Szwak, Ma\/lgorzata'
'Lentz, Dieter'
'Girichev, Georgiy V.'

_publ_section_title
;
 The structures of tellurium(IV) halides in the gas phase and as solvated
 molecules.
;
_journal_issue 13
_journal_name_full 'Dalton transactions (Cambridge, England : 2003)'
_journal_page_first 3245
_journal_page_last 3255
_journal_paper_doi 10.1039/b922474b
_journal_volume 39
_journal_year 2010
_chemical_formula_sum 'Cl8 Te2'
_chemical_formula_weight 538.80
_chemical_name_common 'tellurium tetrachloride'
_chemical_name_systematic 'tellurium tetrachloride'
_space_group_IT_number 15
_symmetry_cell_setting monoclinic
_symmetry_space_group_name_Hall '-C 2yc'
_symmetry_space_group_name_H-M 'C 1 2/c 1'
_atom_sites_solution_hydrogens geom
_atom_sites_solution_primary direct
_atom_sites_solution_secondary difmap
_audit_creation_method SHELXL-97
_cell_angle_alpha 90.00
_cell_angle_beta 116.866(3)
_cell_angle_gamma 90.00
_cell_formula_units_Z 8
_cell_length_a 16.917(3)
_cell_length_b 10.3731(18)
_cell_length_c 15.123(3)
_cell_measurement_reflns_used 1014
_cell_measurement_temperature 173(2)
_cell_measurement_theta_max 30.5
_cell_measurement_theta_min 3.0
_cell_volume 2367.4(8)
_computing_cell_refinement 'SAINT (BRUKER-AXS)'
_computing_data_collection 'SMART (BRUKER-AXS)'
_computing_data_reduction 'SAINT (BRUKER-AXS)'
_computing_molecular_graphics 'ORTEP for Windows (Farrugia, 1997)'
_computing_structure_refinement 'SHELXL-97 (Sheldrick, 1997)'
_computing_structure_solution 'SHELXS-97 (Sheldrick, 1990)'
_diffrn_ambient_temperature 173(2)
_diffrn_measured_fraction_theta_full 0.999
_diffrn_measured_fraction_theta_max 0.999
_diffrn_measurement_device_type 'SMART CCD Bruker-AXS'
_diffrn_measurement_method 'omega scan'
_diffrn_radiation_monochromator graphite
_diffrn_radiation_source 'sealed tube'
_diffrn_radiation_type MoK\a
_diffrn_radiation_wavelength 0.71073
_diffrn_reflns_av_R_equivalents 0.0176
_diffrn_reflns_av_sigmaI/netI 0.0160
_diffrn_reflns_limit_h_max 24
_diffrn_reflns_limit_h_min -20
_diffrn_reflns_limit_k_max 14
_diffrn_reflns_limit_k_min -11
_diffrn_reflns_limit_l_max 21
_diffrn_reflns_limit_l_min -21
_diffrn_reflns_number 14235
_diffrn_reflns_theta_full 30.53
_diffrn_reflns_theta_max 30.53
_diffrn_reflns_theta_min 2.38
_exptl_absorpt_coefficient_mu 6.672
_exptl_absorpt_correction_T_max 0.3797
_exptl_absorpt_correction_T_min 0.2395
_exptl_absorpt_correction_type multi-scan
_exptl_absorpt_process_details 'SADABS Bruker-AXS'
_exptl_crystal_colour yellow
_exptl_crystal_density_diffrn 3.023
_exptl_crystal_density_method 'not measured'
_exptl_crystal_description prism
_exptl_crystal_F_000 1920
_exptl_crystal_size_max 0.30
_exptl_crystal_size_mid 0.22
_exptl_crystal_size_min 0.18
_refine_diff_density_max 0.414
_refine_diff_density_min -0.543
_refine_diff_density_rms 0.132
_refine_ls_extinction_coef 0.000489(19)
_refine_ls_extinction_expression Fc^*^=kFc[1+0.001xFc^2^\l^3^/sin(2\q)]^-1/4^
_refine_ls_extinction_method SHELXL
_refine_ls_goodness_of_fit_ref 1.079
_refine_ls_hydrogen_treatment mixed
_refine_ls_matrix_type full
_refine_ls_number_parameters 92
_refine_ls_number_reflns 3616
_refine_ls_number_restraints 0
_refine_ls_restrained_S_all 1.079
_refine_ls_R_factor_all 0.0167
_refine_ls_R_factor_gt 0.0144
_refine_ls_shift/su_max 0.005
_refine_ls_shift/su_mean 0.000
_refine_ls_structure_factor_coef Fsqd
_refine_ls_weighting_details 'calc w=1/[\s^2^(Fo^2^)+(0.0142P)^2^+0.3791P] where P=(Fo^2^+2Fc^2^)/3'
_refine_ls_weighting_scheme calc
_refine_ls_wR_factor_gt 0.0293
_refine_ls_wR_factor_ref 0.0300
_reflns_number_gt 3372
_reflns_number_total 3616
_reflns_threshold_expression >2sigma(I)
_cod_data_source_file b922474b.txt
_cod_data_source_block teclt
_cod_original_cell_volume 2367.4(7)
_cod_original_sg_symbol_H-M C2/c
_cod_database_code 7024890

loop_
_symmetry_equiv_pos_as_xyz
'x, y, z'
'-x, y, -z+1/2'
'x+1/2, y+1/2, z'
'-x+1/2, y+1/2, -z+1/2'
'-x, -y, -z'
'x, -y, z-1/2'
'-x+1/2, -y+1/2, -z'
'x+1/2, -y+1/2, z-1/2'

loop_
_atom_site_label
_atom_site_type_symbol
_atom_site_fract_x
_atom_site_fract_y
_atom_site_fract_z
_atom_site_U_iso_or_equiv
_atom_site_adp_type
_atom_site_occupancy
_atom_site_symmetry_multiplicity
_atom_site_calc_flag
Te1 Te 0.857296(6) 1.025492(10) 0.179982(7) 0.01840(3) Uani 1 1 d
Te2 Te 0.997915(6) 0.732083(10) 0.108309(6) 0.01722(3) Uani 1 1 d
Cl2 Cl 0.75553(3) 1.01234(5) 0.24324(3) 0.03214(10) Uani 1 1 d
Cl1B Cl 0.99953(3) 1.01264(4) 0.12031(3) 0.02376(8) Uani 1 1 d
Cl2B Cl 0.86531(3) 0.74529(4) 0.18273(3) 0.02473(8) Uani 1 1 d
Cl3 Cl 0.75323(3) 1.02196(5) 0.01397(3) 0.03233(10) Uani 1 1 d
Cl6 Cl 0.88290(3) 0.73790(4) -0.05089(3) 0.02880(9) Uani 1 1 d
Cl4 Cl 1.10881(3) 0.74027(4) 0.05866(3) 0.02756(9) Uani 1 1 d
Cl5 Cl 0.99947(3) 0.50890(4) 0.12306(3) 0.02949(9) Uani 1 1 d
Cl1 Cl 0.86624(3) 1.24974(4) 0.18814(4) 0.03550(10) Uani 1 1 d

loop_
_atom_site_aniso_label
_atom_site_aniso_U_11
_atom_site_aniso_U_22
_atom_site_aniso_U_33
_atom_site_aniso_U_23
_atom_site_aniso_U_13
_atom_site_aniso_U_12
Te1 0.01683(5) 0.01867(6) 0.02001(5) 0.00208(3) 0.00859(4) 0.00312(3)
Te2 0.01792(5) 0.01607(6) 0.01835(4) -0.00111(3) 0.00879(4) 0.00030(3)
Cl2 0.0264(2) 0.0420(3) 0.0355(2) 0.00497(18) 0.02051(17) 0.00630(18)
Cl1B 0.02619(19) 0.0228(2) 0.02376(15) 0.00350(13) 0.01254(14) 0.00034(15)
Cl2B 0.02190(18) 0.0256(2) 0.02672(17) -0.00083(14) 0.01105(14) -0.00358(14)
Cl3 0.0251(2) 0.0438(3) 0.02208(16) 0.00331(16) 0.00544(14) 0.00300(17)
Cl6 0.02460(19) 0.0343(2) 0.02145(16) 0.00103(15) 0.00505(14) -0.00294(16)
Cl4 0.02394(19) 0.0320(2) 0.03221(18) 0.00443(16) 0.01750(16) 0.00464(16)
Cl5 0.0421(2) 0.0167(2) 0.03232(18) -0.00032(15) 0.01918(18) 0.00012(17)
Cl1 0.0458(3) 0.0193(2) 0.0416(2) 0.00263(16) 0.0200(2) 0.00383(18)

loop_
_atom_type_symbol
_atom_type_description
_atom_type_scat_dispersion_real
_atom_type_scat_dispersion_imag
_atom_type_scat_source
Cl Cl 0.1484 0.1585 'International Tables Vol C Tables 4.2.6.8 and 6.1.1.4'
Te Te -0.5308 1.6751 'International Tables Vol C Tables 4.2.6.8 and 6.1.1.4'

loop_
_geom_angle_atom_site_label_1
_geom_angle_atom_site_label_2
_geom_angle_atom_site_label_3
_geom_angle
Cl2 Te1 Cl3 95.93(2)
Cl2 Te1 Cl1 94.553(18)
Cl3 Te1 Cl1 94.142(18)
Cl6 Te2 Cl4 94.89(2)
Cl6 Te2 Cl5 95.366(16)
Cl4 Te2 Cl5 95.274(15)

loop_
_geom_bond_atom_site_label_1
_geom_bond_atom_site_label_2
_geom_bond_distance
Te1 Cl2 2.3208(5)
Te1 Cl3 2.3257(5)
Te1 Cl1 2.3307(6)
Te2 Cl6 2.3134(5)
Te2 Cl4 2.3159(5)
Te2 Cl5 2.3249(6)
